data_7203505
loop_
_publ_author_name
'Jian, Fangfang'
'Xiao, Hailian'
'Bai, Zhengshuai'
'Zhao, Pusu'

_publ_section_title
;
 Synthesis, characterization and nonlinear optical effects of M4(?4-O)
 core complexes with large two-photon absorption cross-section
;
_journal_issue 38
_journal_name_full 'Journal of Materials Chemistry'
_journal_page_first 3746
_journal_paper_doi 10.1039/b607731e
_journal_volume 16
_journal_year 2006
_chemical_formula_sum 'C42 H24 N6 Ni4 O S12'
_chemical_formula_weight 1248.23
_chemical_name_systematic
;
?
;
_space_group_IT_number 148
_symmetry_cell_setting trigonal
_symmetry_space_group_name_Hall '-R 3'
_symmetry_space_group_name_H-M 'R -3 :H'
_atom_sites_solution_hydrogens geom
_atom_sites_solution_primary direct
_atom_sites_solution_secondary difmap
_audit_creation_method SHELXL-97
_cell_angle_alpha 90.00
_cell_angle_beta 90.00
_cell_angle_gamma 120.00
_cell_formula_units_Z 6
_cell_length_a 18.261(3)
_cell_length_b 18.261(3)
_cell_length_c 24.862(5)
_cell_measurement_temperature 293(2)
_cell_volume 7180(2)
_computing_cell_refinement 'SAINT (Siemens, 1996)'
_computing_data_collection 'SMART (Siemens, 1996)'
_computing_data_reduction SHELXTL
_computing_molecular_graphics SHELXTL
_computing_publication_material SHELXTL
_computing_structure_refinement 'SHELXL-97 (Sheldrick, 1997)'
_computing_structure_solution 'SHELXS-97 (Sheldrick, 1990)'
_diffrn_ambient_temperature 293(2)
_diffrn_measured_fraction_theta_full 0.973
_diffrn_measured_fraction_theta_max 0.973
_diffrn_measurement_device_type 'CCD area detector'
_diffrn_measurement_method 'phi and omega scans'
_diffrn_radiation_monochromator graphite
_diffrn_radiation_source 'fine-focus sealed tube'
_diffrn_radiation_type MoK\a
_diffrn_radiation_wavelength 0.71073
_diffrn_reflns_av_R_equivalents 0.2156
_diffrn_reflns_av_sigmaI/netI 0.1859
_diffrn_reflns_limit_h_max 20
_diffrn_reflns_limit_h_min -20
_diffrn_reflns_limit_k_max 20
_diffrn_reflns_limit_k_min -20
_diffrn_reflns_limit_l_max 28
_diffrn_reflns_limit_l_min -18
_diffrn_reflns_number 8818
_diffrn_reflns_theta_full 23.99
_diffrn_reflns_theta_max 23.99
_diffrn_reflns_theta_min 1.53
_diffrn_standards_decay_% 0
_exptl_absorpt_coefficient_mu 2.115
_exptl_absorpt_correction_type none
_exptl_crystal_colour purple
_exptl_crystal_density_diffrn 1.732
_exptl_crystal_density_method 'not measured'
_exptl_crystal_description block
_exptl_crystal_F_000 3780
_exptl_crystal_size_max 0.25
_exptl_crystal_size_mid 0.20
_exptl_crystal_size_min 0.18
_refine_diff_density_max 0.827
_refine_diff_density_min -0.731
_refine_diff_density_rms 0.146
_refine_ls_extinction_method none
_refine_ls_goodness_of_fit_ref 1.028
_refine_ls_hydrogen_treatment constr
_refine_ls_matrix_type full
_refine_ls_number_parameters 196
_refine_ls_number_reflns 2452
_refine_ls_number_restraints 0
_refine_ls_restrained_S_all 1.028
_refine_ls_R_factor_all 0.1551
_refine_ls_R_factor_gt 0.0955
_refine_ls_shift/su_max 0.000
_refine_ls_shift/su_mean 0.000
_refine_ls_structure_factor_coef Fsqd
_refine_ls_weighting_details 'calc w=1/[\s^2^(Fo^2^)+(0.0480P)^2^+0.0000P] where P=(Fo^2^+2Fc^2^)/3'
_refine_ls_weighting_scheme calc
_refine_ls_wR_factor_gt 0.1798
_refine_ls_wR_factor_ref 0.2095
_reflns_number_gt 1464
_reflns_number_total 2452
_reflns_threshold_expression >2sigma(I)
_cod_data_source_file b607731e.txt
_cod_data_source_block compound_[Ni4(C7H4NS2)6]
_cod_depositor_comments
;
The following automatic conversions were performed:
'_symmetry_cell_setting' value 'Trigonal' changed to 'trigonal' according
to '/home/saulius/struct/CIF-dictionaries/cif_core.dic' dictionary named
'cif_core.dic' version 2.4.1 from 2010-06-29.

Automatic conversion script
Id: cif_fix_enum 1527 2010-12-29 10:47:43Z saulius 
;
_cod_original_sg_symbol_H-M R-3
_cod_database_code 7203505

loop_
_symmetry_equiv_pos_as_xyz
'x, y, z'
'-y, x-y, z'
'-x+y, -x, z'
'x+2/3, y+1/3, z+1/3'
'-y+2/3, x-y+1/3, z+1/3'
'-x+y+2/3, -x+1/3, z+1/3'
'x+1/3, y+2/3, z+2/3'
'-y+1/3, x-y+2/3, z+2/3'
'-x+y+1/3, -x+2/3, z+2/3'
'-x, -y, -z'
'y, -x+y, -z'
'x-y, x, -z'
'-x+2/3, -y+1/3, -z+1/3'
'y+2/3, -x+y+1/3, -z+1/3'
'x-y+2/3, x+1/3, -z+1/3'
'-x+1/3, -y+2/3, -z+2/3'
'y+1/3, -x+y+2/3, -z+2/3'
'x-y+1/3, x+2/3, -z+2/3'

loop_
_atom_site_label
_atom_site_type_symbol
_atom_site_fract_x
_atom_site_fract_y
_atom_site_fract_z
_atom_site_U_iso_or_equiv
_atom_site_adp_type
_atom_site_occupancy
_atom_site_symmetry_multiplicity
_atom_site_calc_flag
_atom_site_refinement_flags
_atom_site_disorder_assembly
_atom_site_disorder_group
Ni1 Ni 0.01177(9) -0.09156(9) -0.25653(7) 0.0414(5) Uani 1 1 d . . .
Ni2 Ni 0.0000 0.0000 -0.14947(12) 0.0373(8) Uani 1 3 d S . .
S1 S 0.27932(19) 0.0289(2) -0.31119(16) 0.0501(10) Uani 1 1 d . . .
S2 S 0.09489(18) -0.0377(2) -0.33280(14) 0.0459(9) Uani 1 1 d . . .
S3 S 0.24785(18) 0.0021(2) -0.13966(15) 0.0452(9) Uani 1 1 d . . .
S4 S 0.0888(2) -0.1187(2) -0.19343(16) 0.0525(10) Uani 1 1 d . . .
O1 O 0.0000 0.0000 -0.2262(6) 0.033(3) Uani 1 3 d S . .
N1 N 0.1968(5) 0.0950(5) -0.2690(4) 0.031(2) Uani 1 1 d . . .
N2 N 0.1142(5) 0.0137(5) -0.1300(4) 0.029(2) Uani 1 1 d . . .
C1 C 0.3093(8) 0.2103(7) -0.2164(6) 0.054(4) Uani 1 1 d . . .
H1A H 0.2730 0.2283 -0.2036 0.065 Uiso 1 1 calc R . .
C2 C 0.3928(7) 0.2522(7) -0.2004(6) 0.047(3) Uani 1 1 d . . .
H2A H 0.4128 0.2968 -0.1761 0.056 Uiso 1 1 calc R . .
C3 C 0.4480(8) 0.2251(8) -0.2220(6) 0.059(4) Uani 1 1 d . . .
H3A H 0.5048 0.2539 -0.2123 0.071 Uiso 1 1 calc R . .
C4 C 0.4196(7) 0.1589(8) -0.2560(6) 0.058(4) Uani 1 1 d . . .
H4A H 0.4563 0.1423 -0.2701 0.069 Uiso 1 1 calc R . .
C5 C 0.3351(7) 0.1164(7) -0.2694(5) 0.043(3) Uani 1 1 d . . .
C6 C 0.2789(6) 0.1433(7) -0.2508(5) 0.030(3) Uani 1 1 d . . .
C7 C 0.1887(7) 0.0339(6) -0.3020(5) 0.040(3) Uani 1 1 d . . .
C8 C 0.1603(8) 0.1287(8) -0.0623(5) 0.051(4) Uani 1 1 d . . .
H8A H 0.1089 0.1278 -0.0613 0.061 Uiso 1 1 calc R . .
C9 C 0.2276(8) 0.1828(8) -0.0303(5) 0.048(3) Uani 1 1 d . . .
H9A H 0.2200 0.2167 -0.0057 0.058 Uiso 1 1 calc R . .
C10 C 0.3041(9) 0.1884(8) -0.0332(6) 0.067(5) Uani 1 1 d . . .
H10A H 0.3480 0.2285 -0.0122 0.081 Uiso 1 1 calc R . .
C11 C 0.3201(8) 0.1364(8) -0.0667(6) 0.052(4) Uani 1 1 d . . .
H11A H 0.3727 0.1400 -0.0684 0.062 Uiso 1 1 calc R . .
C12 C 0.2536(7) 0.0805(7) -0.0965(5) 0.038(3) Uani 1 1 d . . .
C13 C 0.1736(7) 0.0757(7) -0.0962(6) 0.045(3) Uani 1 1 d . . .
C14 C 0.1422(6) -0.0312(7) -0.1548(5) 0.038(3) Uani 1 1 d . . .

loop_
_atom_site_aniso_label
_atom_site_aniso_U_11
_atom_site_aniso_U_22
_atom_site_aniso_U_33
_atom_site_aniso_U_23
_atom_site_aniso_U_13
_atom_site_aniso_U_12
Ni1 0.0345(9) 0.0354(9) 0.0519(11) -0.0074(8) -0.0048(8) 0.0157(8)
Ni2 0.0311(9) 0.0311(9) 0.0498(19) 0.000 0.000 0.0155(4)
S1 0.0378(18) 0.0488(19) 0.068(3) -0.0121(19) 0.0061(18) 0.0251(16)
S2 0.0368(17) 0.0456(18) 0.051(2) -0.0138(17) -0.0018(16) 0.0171(15)
S3 0.0337(17) 0.0500(19) 0.058(2) -0.0059(18) -0.0077(16) 0.0251(15)
S4 0.060(2) 0.0434(19) 0.067(3) -0.0170(18) -0.026(2) 0.0352(17)
O1 0.027(4) 0.027(4) 0.044(9) 0.000 0.000 0.013(2)
N1 0.025(5) 0.039(5) 0.028(6) -0.002(5) 0.000(4) 0.015(4)
N2 0.012(4) 0.033(5) 0.043(6) -0.010(5) -0.009(5) 0.013(4)
C1 0.042(8) 0.036(7) 0.075(11) -0.022(7) -0.005(7) 0.013(6)
C2 0.035(7) 0.033(7) 0.065(10) -0.005(7) -0.013(7) 0.011(6)
C3 0.035(7) 0.044(8) 0.072(11) 0.002(8) -0.032(8) 0.000(7)
C4 0.019(6) 0.057(9) 0.090(12) 0.011(9) 0.003(7) 0.013(6)
C5 0.044(7) 0.042(7) 0.046(9) 0.012(6) 0.002(7) 0.024(6)
C6 0.026(6) 0.037(6) 0.028(7) 0.015(6) 0.004(6) 0.016(5)
C7 0.040(7) 0.024(6) 0.053(9) -0.002(6) 0.009(6) 0.013(5)
C8 0.054(8) 0.052(8) 0.053(9) -0.023(7) -0.007(8) 0.031(7)
C9 0.048(8) 0.049(8) 0.043(9) -0.013(7) -0.009(7) 0.020(7)
C10 0.042(8) 0.033(7) 0.077(12) -0.003(8) -0.017(8) -0.019(6)
C11 0.044(8) 0.050(8) 0.064(11) -0.006(8) -0.010(8) 0.024(7)
C12 0.036(7) 0.026(6) 0.040(8) 0.006(6) -0.002(6) 0.007(5)
C13 0.030(7) 0.040(7) 0.064(10) 0.014(7) 0.005(7) 0.017(6)
C14 0.021(6) 0.033(6) 0.059(9) 0.009(6) -0.002(6) 0.013(5)

loop_
_atom_type_symbol
_atom_type_description
_atom_type_scat_dispersion_real
_atom_type_scat_dispersion_imag
_atom_type_scat_source
C C 0.0033 0.0016 'International Tables Vol C Tables 4.2.6.8 and 6.1.1.4'
H H 0.0000 0.0000 'International Tables Vol C Tables 4.2.6.8 and 6.1.1.4'
N N 0.0061 0.0033 'International Tables Vol C Tables 4.2.6.8 and 6.1.1.4'
O O 0.0106 0.0060 'International Tables Vol C Tables 4.2.6.8 and 6.1.1.4'
S S 0.1246 0.1234 'International Tables Vol C Tables 4.2.6.8 and 6.1.1.4'
Ni Ni 0.3393 1.1124 'International Tables Vol C Tables 4.2.6.8 and 6.1.1.4'

loop_
_geom_angle_atom_site_label_1
_geom_angle_atom_site_label_2
_geom_angle_atom_site_label_3
_geom_angle
_geom_angle_site_symmetry_1
_geom_angle_site_symmetry_3
_geom_angle_publ_flag
O1 Ni1 N1 112.0(3) . 3 ?
O1 Ni1 S2 106.5(3) . . ?
N1 Ni1 S2 114.8(3) 3 . ?
O1 Ni1 S4 105.2(3) . . ?
N1 Ni1 S4 110.1(3) 3 . ?
S2 Ni1 S4 107.76(14) . . ?
O1 Ni2 N2 103.8(3) . 2 ?
O1 Ni2 N2 103.8(3) . 3 ?
N2 Ni2 N2 114.5(2) 2 3 ?
O1 Ni2 N2 103.8(3) . . ?
N2 Ni2 N2 114.5(2) 2 . ?
N2 Ni2 N2 114.5(2) 3 . ?
C7 S1 C5 90.5(6) . . ?
C7 S2 Ni1 98.6(4) . . ?
C14 S3 C12 91.2(6) . . ?
C14 S4 Ni1 107.8(4) . . ?
Ni2 O1 Ni1 112.9(4) . 3 ?
Ni2 O1 Ni1 112.9(4) . 2 ?
Ni1 O1 Ni1 105.9(4) 3 2 ?
Ni2 O1 Ni1 112.9(4) . . ?
Ni1 O1 Ni1 105.9(4) 3 . ?
Ni1 O1 Ni1 105.9(4) 2 . ?
C7 N1 C6 111.5(9) . . ?
C7 N1 Ni1 116.4(7) . 2 ?
C6 N1 Ni1 132.0(7) . 2 ?
C14 N2 C13 113.7(8) . . ?
C14 N2 Ni2 120.4(7) . . ?
C13 N2 Ni2 125.4(7) . . ?
C6 C1 C2 121.3(12) . . ?
C1 C2 C3 118.3(12) . . ?
C4 C3 C2 121.6(11) . . ?
C3 C4 C5 118.5(13) . . ?
C4 C5 C6 121.8(12) . . ?
C4 C5 S1 129.5(11) . . ?
C6 C5 S1 108.6(8) . . ?
C1 C6 N1 127.2(10) . . ?
C1 C6 C5 118.4(11) . . ?
N1 C6 C5 114.4(10) . . ?
N1 C7 S1 114.9(8) . . ?
N1 C7 S2 124.0(8) . . ?
S1 C7 S2 121.2(7) . . ?
C9 C8 C13 116.3(12) . . ?
C10 C9 C8 122.7(13) . . ?
C9 C10 C11 122.6(12) . . ?
C12 C11 C10 115.1(12) . . ?
C11 C12 C13 123.6(12) . . ?
C11 C12 S3 128.1(10) . . ?
C13 C12 S3 108.3(9) . . ?
N2 C13 C8 126.5(10) . . ?
N2 C13 C12 114.0(11) . . ?
C8 C13 C12 119.4(12) . . ?
N2 C14 S4 129.3(8) . . ?
N2 C14 S3 112.8(8) . . ?
S4 C14 S3 117.7(7) . . ?

loop_
_geom_bond_atom_site_label_1
_geom_bond_atom_site_label_2
_geom_bond_distance
_geom_bond_site_symmetry_2
_geom_bond_publ_flag
Ni1 O1 1.942(6) . ?
Ni1 N1 2.026(8) 3 ?
Ni1 S2 2.318(4) . ?
Ni1 S4 2.321(4) . ?
Ni2 O1 1.907(14) . ?
Ni2 N2 2.030(7) 2 ?
Ni2 N2 2.030(7) 3 ?
Ni2 N2 2.030(7) . ?
S1 C7 1.717(11) . ?
S1 C5 1.744(13) . ?
S2 C7 1.730(12) . ?
S3 C14 1.749(10) . ?
S3 C12 1.750(12) . ?
S4 C14 1.694(12) . ?
O1 Ni1 1.942(6) 3 ?
O1 Ni1 1.942(6) 2 ?
N1 C7 1.333(14) . ?
N1 C6 1.381(13) . ?
N1 Ni1 2.026(8) 2 ?
N2 C14 1.318(14) . ?
N2 C13 1.391(14) . ?
C1 C6 1.362(16) . ?
C1 C2 1.381(16) . ?
C2 C3 1.430(18) . ?
C3 C4 1.349(19) . ?
C4 C5 1.378(16) . ?
C5 C6 1.419(15) . ?
C8 C9 1.380(16) . ?
C8 C13 1.393(17) . ?
C9 C10 1.350(17) . ?
C10 C11 1.400(19) . ?
C11 C12 1.351(16) . ?
C12 C13 1.419(15) . ?
